data_7063311
loop_
_publ_author_name
'Jaiswal, Shubham'
'Rai, Nilesh'
'Chandra, Suryansh'
'Verma, Ashish'
'Gautam, Vibhav'
'Adhikari, Manu'
'Singh, Sanjay'
'Bharty, M. K.'

_publ_section_title
;
 Design, synthesis, and structural evaluation of metal complexes of
 azepane-1-carbodithioate for targeting human breast cancer: investigating
 cytotoxic activity against the MDA-MB-231 cell line
;
_journal_issue 30
_journal_name_full 'New Journal of Chemistry'
_journal_page_first 13589
_journal_page_last 13601
_journal_paper_doi 10.1039/D4NJ01878H
_journal_volume 48
_journal_year 2024
_chemical_formula_moiety 'C14 H24 Cu N2 S4'
_chemical_formula_sum 'C14 H24 Cu N2 S4'
_chemical_formula_weight 412.170
_space_group_crystal_system monoclinic
_space_group_IT_number 14
_space_group_name_Hall '-P 2ybc'
_space_group_name_H-M_alt 'P 1 21/c 1'
_symmetry_Int_Tables_number 14
_audit_creation_date 2024-05-21
_audit_creation_method
;
Olex2 1.5-dev
(compiled 2024.05.14 svn.rc2abdb5a for OlexSys, GUI svn.r6697)
;
_audit_update_record
;
2024-06-25 deposited with the CCDC.	2024-06-28 downloaded from the CCDC.
;
_cell_angle_alpha 90
_cell_angle_beta 100.119(3)
_cell_angle_gamma 90
_cell_formula_units_Z 2
_cell_length_a 6.6607(2)
_cell_length_b 9.1275(3)
_cell_length_c 14.8250(4)
_cell_measurement_reflns_used 4848
_cell_measurement_temperature 290(2)
_cell_measurement_theta_max 32.2950
_cell_measurement_theta_min 3.5520
_cell_volume 887.27(5)
_computing_cell_refinement 'CrysAlisPro 1.171.39.35c (Rigaku OD, 2017)'
_computing_data_collection 'CrysAlisPro 1.171.39.35c (Rigaku OD, 2017)'
_computing_data_reduction 'CrysAlisPro 1.171.39.35c (Rigaku OD, 2017)'
_computing_molecular_graphics 'Olex2 1.5-dev (Dolomanov et al., 2009)'
_computing_publication_material 'Olex2 1.5-dev (Dolomanov et al., 2009)'
_computing_structure_refinement 'olex2.refine 1.5-dev (Bourhis et al., 2015)'
_computing_structure_solution 'SHELXS-97 (Sheldrick, 1990)'
_diffrn_ambient_temperature 290(2)
_diffrn_measured_fraction_theta_full 0.9942
_diffrn_measured_fraction_theta_max 0.9349
_diffrn_measurement_details
;
List of Runs (angles in degrees, time in seconds):

  # Type    Start    End  Width  t~exp~   \w     \q     \k     \f   Frames
#--------------------------------------------------------------------------
  1  \w    -69.00 118.20   0.30   10.00    --   29.89  54.00 -30.00  624
  2  \w    -69.00 118.20   0.30   10.00    --   29.89  54.00-120.00  624
  3  \w     59.00 113.00   0.30   10.00    --   29.89  54.00-120.00  180
  4  \w    -69.00   3.00   0.30   10.00    --   29.89  54.00 -30.00  240
;
_diffrn_measurement_device 'two-circle diffractometer'
_diffrn_measurement_device_type 'XtaLAB Mini (ROW)'
_diffrn_measurement_method '\w scans'
_diffrn_radiation_type 'Mo K\a'
_diffrn_radiation_wavelength 0.71073
_diffrn_reflns_av_R_equivalents 0.0225
_diffrn_reflns_av_unetI/netI 0.0175
_diffrn_reflns_Laue_measured_fraction_full 0.9942
_diffrn_reflns_Laue_measured_fraction_max 0.9349
_diffrn_reflns_limit_h_max 8
_diffrn_reflns_limit_h_min -9
_diffrn_reflns_limit_k_max 13
_diffrn_reflns_limit_k_min -12
_diffrn_reflns_limit_l_max 21
_diffrn_reflns_limit_l_min -15
_diffrn_reflns_number 10868
_diffrn_reflns_point_group_measured_fraction_full 0.9942
_diffrn_reflns_point_group_measured_fraction_max 0.9349
_diffrn_reflns_theta_full 25.0000
_diffrn_reflns_theta_max 32.74
_diffrn_reflns_theta_min 2.63
_exptl_absorpt_coefficient_mu 1.696
_exptl_absorpt_correction_T_max 1.00000
_exptl_absorpt_correction_T_min 0.67998
_exptl_absorpt_correction_type multi-scan
_exptl_absorpt_process_details
;
CrysAlisPro 1.171.39.35c (Rigaku Oxford Diffraction, 2017)
Empirical absorption correction using spherical harmonics,
 implemented in SCALE3 ABSPACK scaling algorithm.
;
_exptl_crystal_colour 'metallic dark blue'
_exptl_crystal_colour_lustre metallic
_exptl_crystal_colour_modifier dark
_exptl_crystal_colour_primary blue
_exptl_crystal_density_diffrn 1.543
_exptl_crystal_density_method 'not measured'
_exptl_crystal_description block
_exptl_crystal_F_000 431.859
_exptl_crystal_size_max 0.4
_exptl_crystal_size_mid 0.4
_exptl_crystal_size_min 0.4
_refine_diff_density_max 0.3424
_refine_diff_density_min -0.3407
_refine_diff_density_rms 0.0620
_refine_ls_d_res_high 0.6571
_refine_ls_d_res_low 7.7387
_refine_ls_extinction_coef 0.024(3)
_refine_ls_extinction_expression Fc^*^=kFc[1+0.001xFc^2^\l^3^/sin(2\q)]^-1/4^
_refine_ls_goodness_of_fit_ref 1.0385
_refine_ls_hydrogen_treatment constr
_refine_ls_matrix_type full
_refine_ls_number_constraints 18
_refine_ls_number_parameters 98
_refine_ls_number_reflns 3058
_refine_ls_number_restraints 0
_refine_ls_restrained_S_all 1.0385
_refine_ls_R_factor_all 0.0365
_refine_ls_R_factor_gt 0.0314
_refine_ls_shift/su_max -0.0007
_refine_ls_shift/su_mean 0.0001
_refine_ls_structure_factor_coef Fsqd
_refine_ls_weighting_details 'w=1/[\s^2^(Fo^2^)+(0.0517P)^2^+0.1605P] where P=(Fo^2^+2Fc^2^)/3'
_refine_ls_weighting_scheme calc
_refine_ls_wR_factor_gt 0.0862
_refine_ls_wR_factor_ref 0.0919
_reflns_Friedel_coverage 0.0
_reflns_limit_h_max 8
_reflns_limit_h_min -9
_reflns_limit_k_max 13
_reflns_limit_k_min 0
_reflns_limit_l_max 21
_reflns_limit_l_min 0
_reflns_number_gt 2669
_reflns_number_total 3058
_reflns_threshold_expression I>=2u(I)
_cod_data_source_file d4nj01878h2.cif
_cod_data_source_block j2
_cod_depositor_comments 'Adding full bibliography for 7063310--7063313.cif.'
_cod_database_code 7063311
_olex2_refinement_description
;
1. Fixed Uiso
 At 1.2 times of:
  All C(H,H) groups
2.a Secondary CH2 refined with riding coordinates:
 C2(H2a,H2b), C7(H7a,H7b), C3(H3a,H3b), C5(H5a,H5b), C4(H4a,H4b), C6(H6a,H6b)
;
_olex2_submission_special_instructions 'No special instructions were received'
_oxdiff_exptl_absorpt_empirical_details
;
Empirical correction (ABSPACK) includes:
- Absorption correction using spherical harmonics
- Frame scaling
;
_oxdiff_exptl_absorpt_empirical_full_max 1.285
_oxdiff_exptl_absorpt_empirical_full_min 0.880

loop_
_space_group_symop_id
_space_group_symop_operation_xyz
1 x,y,z
2 -x,y+1/2,-z+1/2
3 -x,-y,-z
4 x,-y-1/2,z-1/2

loop_
_atom_site_label
_atom_site_type_symbol
_atom_site_fract_x
_atom_site_fract_y
_atom_site_fract_z
_atom_site_U_iso_or_equiv
_atom_site_adp_type
_atom_site_occupancy
_atom_site_site_symmetry_order
_atom_site_refinement_flags_posn
_atom_site_refinement_flags_adp
_atom_site_refinement_flags_occupancy
Cu1 Cu 0.5 0.5 0.5 0.04306(10) Uani 1.000000 2 S T P
S1 S 0.44586(6) 0.33282(5) 0.60832(3) 0.05214(12) Uani 1.000000 1 . . .
S2 S 0.82436(6) 0.46704(5) 0.58354(3) 0.04933(11) Uani 1.000000 1 . . .
N1 N 0.79413(17) 0.29663(14) 0.72892(8) 0.0427(2) Uani 1.000000 1 . . .
C1 C 0.7023(2) 0.35637(14) 0.65136(9) 0.0400(3) Uani 1.000000 1 . . .
C2 C 0.6789(2) 0.20950(18) 0.78674(12) 0.0527(4) Uani 1.000000 1 . . .
H2a H 0.5792(2) 0.14939(18) 0.74778(12) 0.0632(4) Uiso 1.000000 1 R . .
H2b H 0.7719(2) 0.14468(18) 0.82562(12) 0.0632(4) Uiso 1.000000 1 R . .
C7 C 1.0095(2) 0.3240(2) 0.76729(11) 0.0504(3) Uani 1.000000 1 . . .
H7a H 1.0787(2) 0.2305(2) 0.77891(11) 0.0605(4) Uiso 1.000000 1 R . .
H7b H 1.0716(2) 0.3755(2) 0.72199(11) 0.0605(4) Uiso 1.000000 1 R . .
C3 C 0.5705(2) 0.3065(2) 0.84625(12) 0.0549(4) Uani 1.000000 1 . . .
H3a H 0.4788(2) 0.3712(2) 0.80659(12) 0.0659(5) Uiso 1.000000 1 R . .
H3b H 0.4878(2) 0.2448(2) 0.87842(12) 0.0659(5) Uiso 1.000000 1 R . .
C5 C 0.8610(3) 0.49439(17) 0.87845(13) 0.0524(4) Uani 1.000000 1 . . .
H5a H 0.7913(3) 0.54292(17) 0.82357(13) 0.0629(4) Uiso 1.000000 1 R . .
H5b H 0.9099(3) 0.56976(17) 0.92305(13) 0.0629(4) Uiso 1.000000 1 R . .
C4 C 0.7086(3) 0.3995(3) 0.91638(12) 0.0651(5) Uani 1.000000 1 . . .
H4a H 0.6237(3) 0.4625(3) 0.94670(12) 0.0781(5) Uiso 1.000000 1 R . .
H4b H 0.7830(3) 0.3350(3) 0.96251(12) 0.0781(5) Uiso 1.000000 1 R . .
C6 C 1.0434(2) 0.4122(3) 0.85516(15) 0.0672(5) Uani 1.000000 1 . . .
H6a H 1.0929(2) 0.3462(3) 0.90543(15) 0.0807(6) Uiso 1.000000 1 R . .
H6b H 1.1508(2) 0.4827(3) 0.85188(15) 0.0807(6) Uiso 1.000000 1 R . .

loop_
_atom_site_aniso_label
_atom_site_aniso_U_11
_atom_site_aniso_U_22
_atom_site_aniso_U_33
_atom_site_aniso_U_12
_atom_site_aniso_U_13
_atom_site_aniso_U_23
Cu1 0.04453(15) 0.04795(16) 0.03618(14) -0.01002(9) 0.00566(9) -0.00135(8)
S1 0.0440(2) 0.0600(2) 0.0505(2) -0.01805(15) 0.00282(14) 0.00860(15)
S2 0.04265(19) 0.0607(2) 0.04501(19) -0.01314(15) 0.00887(14) 0.00496(15)
N1 0.0386(5) 0.0436(6) 0.0470(6) 0.0023(4) 0.0108(4) 0.0036(5)
C1 0.0413(6) 0.0383(6) 0.0411(6) -0.0050(5) 0.0092(5) -0.0034(5)
C2 0.0517(8) 0.0466(8) 0.0604(9) 0.0011(6) 0.0120(6) 0.0164(6)
C7 0.0355(6) 0.0650(9) 0.0515(8) 0.0093(6) 0.0092(5) 0.0024(6)
C3 0.0418(7) 0.0685(10) 0.0581(8) 0.0008(7) 0.0189(6) 0.0167(7)
C5 0.0520(9) 0.0487(8) 0.0574(9) 0.0069(6) 0.0120(7) -0.0017(6)
C4 0.0683(10) 0.0798(13) 0.0509(8) 0.0013(10) 0.0208(7) 0.0071(8)
C6 0.0392(7) 0.0752(12) 0.0857(13) 0.0030(7) 0.0065(7) -0.0254(10)

loop_
_atom_type_symbol
_atom_type_scat_dispersion_real
_atom_type_scat_dispersion_imag
_atom_type_scat_Cromer_Mann_a1
_atom_type_scat_Cromer_Mann_a2
_atom_type_scat_Cromer_Mann_a3
_atom_type_scat_Cromer_Mann_a4
_atom_type_scat_Cromer_Mann_b1
_atom_type_scat_Cromer_Mann_b2
_atom_type_scat_Cromer_Mann_b3
_atom_type_scat_Cromer_Mann_b4
_atom_type_scat_Cromer_Mann_c
_atom_type_scat_source
_atom_type_scat_dispersion_source
C 0.00313 0.00162 2.31000 1.02000 1.58860 0.86500 20.84390 10.20750 0.56870 51.65120 0.21560 'International Tables Volume C Table 6.1.1.4 (pp. 500-502)' 'Brennan, Cowan, Rev. Sci. Instrum., 1992, 63, 850'
Cu 0.32831 1.27084 13.33800 7.16760 5.61580 1.67350 3.58280 0.24700 11.39660 64.81260 1.19100 'International Tables Volume C Table 6.1.1.4 (pp. 500-502)' 'Brennan, Cowan, Rev. Sci. Instrum., 1992, 63, 850'
H 0.00000 0.00000 0.49300 0.32291 0.14019 0.04081 10.51090 26.12570 3.14236 57.79970 0.00304 'International Tables Volume C Table 6.1.1.4 (pp. 500-502)' 'Brennan, Cowan, Rev. Sci. Instrum., 1992, 63, 850'
N 0.00612 0.00332 12.21260 3.13220 2.01250 1.16630 0.00570 9.89330 28.99750 0.58260 -11.52900 'International Tables Volume C Table 6.1.1.4 (pp. 500-502)' 'Brennan, Cowan, Rev. Sci. Instrum., 1992, 63, 850'
S 0.12485 0.12449 6.90530 5.20340 1.43790 1.58630 1.46790 22.21510 0.25360 56.17200 0.86690 'International Tables Volume C Table 6.1.1.4 (pp. 500-502)' 'Brennan, Cowan, Rev. Sci. Instrum., 1992, 63, 850'

loop_
_geom_angle_atom_site_label_1
_geom_angle_atom_site_label_2
_geom_angle_atom_site_label_3
_geom_angle
_geom_angle_site_symmetry_1
_geom_angle_site_symmetry_3
_geom_angle_publ_flag
S1 Cu1 S1 180.0 . 3_666 y
S2 Cu1 S1 77.597(13) . . y
S2 Cu1 S1 102.403(13) . 3_666 y
S2 Cu1 S1 77.597(13) 3_666 3_666 y
S2 Cu1 S1 102.403(13) 3_666 . y
S2 Cu1 S2 180.0 . 3_666 y
C1 S1 Cu1 84.77(5) . 3_666 ?
C1 S2 Cu1 84.07(5) . 3_666 ?
C2 N1 C1 121.20(12) . . ?
C7 N1 C1 122.57(12) . . ?
C7 N1 C2 115.97(12) . . ?
S2 C1 S1 113.19(8) . . ?
N1 C1 S1 123.11(10) . . ?
N1 C1 S2 123.69(10) . . ?
H2a C2 N1 109.26(9) . . ?
H2b C2 N1 109.26(8) . . ?
H2b C2 H2a 107.9 . . ?
C3 C2 N1 111.78(13) . . ?
C3 C2 H2a 109.26(9) . . ?
C3 C2 H2b 109.26(9) . . ?
H7a C7 N1 108.69(8) . . ?
H7b C7 N1 108.69(8) . . ?
H7b C7 H7a 107.6 . . ?
C6 C7 N1 114.28(12) . . ?
C6 C7 H7a 108.69(11) . . ?
C6 C7 H7b 108.69(11) . . ?
H3a C3 C2 108.41(9) . . ?
H3b C3 C2 108.41(8) . . ?
H3b C3 H3a 107.5 . . ?
C4 C3 C2 115.49(14) . . ?
C4 C3 H3a 108.41(11) . . ?
C4 C3 H3b 108.41(9) . . ?
H5b C5 H5a 107.6 . . ?
C4 C5 H5a 108.60(11) . . ?
C4 C5 H5b 108.60(10) . . ?
C6 C5 H5a 108.60(11) . . ?
C6 C5 H5b 108.60(10) . . ?
C6 C5 C4 114.64(16) . . ?
C5 C4 C3 115.43(14) . . ?
H4a C4 C3 108.42(10) . . ?
H4a C4 C5 108.42(10) . . ?
H4b C4 C3 108.42(11) . . ?
H4b C4 C5 108.42(11) . . ?
H4b C4 H4a 107.5 . . ?
C5 C6 C7 117.01(15) . . ?
H6a C6 C7 108.04(11) . . ?
H6a C6 C5 108.04(12) . . ?
H6b C6 C7 108.04(10) . . ?
H6b C6 C5 108.04(11) . . ?
H6b C6 H6a 107.3 . . ?

loop_
_geom_bond_atom_site_label_1
_geom_bond_atom_site_label_2
_geom_bond_distance
_geom_bond_site_symmetry_2
_geom_bond_publ_flag
Cu1 S1 2.2893(4) 3_666 y
Cu1 S1 2.2893(4) . y
Cu1 S2 2.3134(4) . y
Cu1 S2 2.3134(4) 3_666 y
S1 C1 1.7284(14) . ?
S2 C1 1.7263(14) . ?
N1 C1 1.3216(18) . ?
N1 C2 1.4790(19) . ?
N1 C7 1.4688(18) . ?
C2 H2a 0.9700 . ?
C2 H2b 0.9700 . ?
C2 C3 1.519(2) . ?
C7 H7a 0.9700 . ?
C7 H7b 0.9700 . ?
C7 C6 1.514(2) . ?
C3 H3a 0.9700 . ?
C3 H3b 0.9700 . ?
C3 C4 1.520(3) . ?
C5 H5a 0.9700 . ?
C5 H5b 0.9700 . ?
C5 C4 1.516(3) . ?
C5 C6 1.518(2) . ?
C4 H4a 0.9700 . ?
C4 H4b 0.9700 . ?
C6 H6a 0.9700 . ?
C6 H6b 0.9700 . ?

loop_
_geom_torsion_atom_site_label_1
_geom_torsion_atom_site_label_2
_geom_torsion_atom_site_label_3
_geom_torsion_atom_site_label_4
_geom_torsion
_geom_torsion_site_symmetry_1
_geom_torsion_site_symmetry_2
_geom_torsion_site_symmetry_3
_geom_torsion_site_symmetry_4
_geom_torsion_publ_flag
S1 C1 N1 C2 -2.71(15) . . . . ?
S1 C1 N1 C7 -176.58(11) . . . . ?
S2 C1 N1 C2 176.53(12) . . . . ?
S2 C1 N1 C7 2.65(15) . . . . ?
N1 C2 C3 C4 -63.29(15) . . . . ?
N1 C7 C6 C5 -15.93(16) . . . . ?
C2 C3 C4 C5 53.51(16) . . . . ?
C7 C6 C5 C4 77.0(2) . . . . ?
C3 C4 C5 C6 -76.03(19) . . . . ?
